data_7707970
loop_
_publ_author_name
'Wang, Wen-Min'
'Wu, Zhi-Lei'
'Cui, Jian-Zhong'

_publ_section_title
;
 Molecular assemblies from linear-shaped Ln<sub>4</sub> clusters to
 Ln<sub>8</sub> clusters using different \b-diketonates: disparate
 magnetocaloric effects and single-molecule magnet behaviours.
;
_journal_issue 37
_journal_name_full 'Dalton transactions (Cambridge, England : 2003)'
_journal_page_first 12931
_journal_page_last 12943
_journal_paper_doi 10.1039/d1dt01344k
_journal_volume 50
_journal_year 2021
_chemical_formula_moiety '2(C57 H49 Ho2 N3 O12), 2[CH4O]'
_chemical_formula_sum 'C116 H106 Ho4 N6 O26'
_chemical_formula_weight 2659.86
_space_group_crystal_system triclinic
_space_group_IT_number 2
_space_group_name_Hall '-P 1'
_space_group_name_H-M_alt 'P -1'
_atom_sites_solution_hydrogens mixed
_audit_creation_date 2021-06-06
_audit_creation_method
;
Olex2 1.2
(compiled 2018.05.29 svn.r3508 for OlexSys, GUI svn.r5506)
;
_audit_update_record
;
2021-06-10 deposited with the CCDC.	2021-08-05 downloaded from the CCDC.
;
_cell_angle_alpha 88.946(2)
_cell_angle_beta 89.287(2)
_cell_angle_gamma 67.992(2)
_cell_formula_units_Z 2
_cell_length_a 14.0531(7)
_cell_length_b 17.0946(8)
_cell_length_c 24.0090(11)
_cell_measurement_reflns_used 9892
_cell_measurement_temperature 150(2)
_cell_measurement_theta_max 26.38
_cell_measurement_theta_min 2.31
_cell_volume 5346.4(4)
_computing_cell_refinement 'SAINT v8.37A (Bruker, 2015)'
_computing_data_collection 'SAINT v8.37A (Bruker, 2015)'
_computing_data_reduction 'SAINT v8.37A (Bruker, 2015)'
_computing_molecular_graphics 'Olex2 (Dolomanov et al., 2009)'
_computing_publication_material 'Olex2 (Dolomanov et al., 2009)'
_computing_structure_refinement 'XL (Sheldrick, 2008)'
_computing_structure_solution 'SHELXS-97 (Sheldrick, 1990)'
_diffrn_ambient_temperature 150.0
_diffrn_measured_fraction_theta_full 0.998
_diffrn_measured_fraction_theta_max 0.998
_diffrn_measurement_device_type 'Bruker APEX-II CCD'
_diffrn_measurement_method '\f and \w scans'
_diffrn_radiation_type MoK\a
_diffrn_radiation_wavelength 0.71073
_diffrn_reflns_av_R_equivalents 0.0716
_diffrn_reflns_av_unetI/netI 0.0606
_diffrn_reflns_Laue_measured_fraction_full 0.998
_diffrn_reflns_Laue_measured_fraction_max 0.998
_diffrn_reflns_limit_h_max 17
_diffrn_reflns_limit_h_min -17
_diffrn_reflns_limit_k_max 21
_diffrn_reflns_limit_k_min -21
_diffrn_reflns_limit_l_max 29
_diffrn_reflns_limit_l_min -29
_diffrn_reflns_number 85156
_diffrn_reflns_point_group_measured_fraction_full 0.998
_diffrn_reflns_point_group_measured_fraction_max 0.998
_diffrn_reflns_theta_full 25.242
_diffrn_reflns_theta_max 26.021
_diffrn_reflns_theta_min 2.300
_diffrn_standards_number 0
_exptl_absorpt_coefficient_mu 3.003
_exptl_absorpt_correction_T_max 0.7454
_exptl_absorpt_correction_T_min 0.5921
_exptl_absorpt_correction_type multi-scan
_exptl_absorpt_process_details
;
SADABS-2016/2 (Bruker,2016/2) was used for absorption correction.
wR2(int) was 0.0865 before and 0.0603 after correction.
The Ratio of minimum to maximum transmission is 0.7943.
The \l/2 correction factor is Not present.
;
_exptl_crystal_colour yellow
_exptl_crystal_density_diffrn 1.652
_exptl_crystal_description block
_exptl_crystal_F_000 2568
_exptl_crystal_size_max 0.32
_exptl_crystal_size_mid 0.21
_exptl_crystal_size_min 0.11
_refine_diff_density_max 1.894
_refine_diff_density_min -1.189
_refine_diff_density_rms 0.162
_refine_ls_extinction_method none
_refine_ls_goodness_of_fit_ref 1.019
_refine_ls_hydrogen_treatment mixed
_refine_ls_matrix_type full
_refine_ls_number_parameters 1353
_refine_ls_number_reflns 21016
_refine_ls_number_restraints 90
_refine_ls_restrained_S_all 1.030
_refine_ls_R_factor_all 0.0701
_refine_ls_R_factor_gt 0.0417
_refine_ls_shift/su_max 0.002
_refine_ls_shift/su_mean 0.000
_refine_ls_structure_factor_coef Fsqd
_refine_ls_weighting_details 'w=1/[\s^2^(Fo^2^)+(0.0563P)^2^+10.7926P] where P=(Fo^2^+2Fc^2^)/3'
_refine_ls_weighting_scheme calc
_refine_ls_wR_factor_gt 0.0988
_refine_ls_wR_factor_ref 0.1122
_reflns_Friedel_coverage 0.000
_reflns_number_gt 15503
_reflns_number_total 21016
_reflns_threshold_expression 'I > 2\s(I)'
_cod_data_source_file d1dt01344k2.cif
_cod_data_source_block 3
_cod_depositor_comments 'Adding full bibliography for 7707966--7707970.cif.'
_cod_original_cell_volume 5346.5(4)
_cod_database_code 7707970
_shelx_shelxl_version_number 2018/3
_shelx_space_group_comment
;
The symmetry employed for this shelxl refinement is uniquely defined
by the following loop, which should always be used as a source of
symmetry information in preference to the above space-group names.
They are only intended as comments.
;
_shelx_estimated_absorpt_t_max 0.734
_shelx_estimated_absorpt_t_min 0.447
_olex2_refinement_description
;
1. Fixed Uiso
 At 1.2 times of:
  All C(H) groups
 At 1.5 times of:
  All C(H,H,H) groups, All O(H) groups
2. Restrained distances
 O23-H23A
 0.87 with sigma of 0.01
 O24-H24A
 0.87 with sigma of 0.01
 O12-H12
 0.87 with sigma of 0.01
 O11-H11
 0.87 with sigma of 0.01
 C113-H23A
 1.921856 with sigma of 0.02
 Ho3-H23A
 3.053637 with sigma of 0.02
 C114-H24A
 1.924774 with sigma of 0.02
 Ho4-H24A
 2.955226 with sigma of 0.02
 C57-H12
 1.921453 with sigma of 0.02
 Ho1-H12
 3.025658 with sigma of 0.02
 C56-H11
 1.903633 with sigma of 0.02
 Ho2-H11
 2.951144 with sigma of 0.02
3. Uiso/Uaniso restraints and constraints
C25 \\sim C20 \\sim C24: within 2A with sigma of 0.01 and sigma for terminal
atoms of 0.02
C23 \\sim C22 \\sim C21: within 2A with sigma of 0.01 and sigma for terminal
atoms of 0.02
Uanis(C22) \\sim Ueq, Uanis(C23) \\sim Ueq, Uanis(C24) \\sim Ueq, Uanis(C25)
\\sim Ueq: with sigma of 0.01 and sigma for terminal atoms of 0.02
Uanis(C1) \\sim Ueq, Uanis(C4) \\sim Ueq: with sigma of 0.01 and sigma for
terminal atoms of 0.02
Uanis(O22) \\sim Ueq: with sigma of 0.01 and sigma for terminal atoms of 0.02
Uanis(C99) \\sim Ueq, Uanis(C100) \\sim Ueq: with sigma of 0.01 and sigma for
terminal atoms of 0.02
4.a Aromatic/amide H refined with riding coordinates:
 C64(H64), C44(H44), C85(H85), C7(H7), C45(H45), C75(H75), C68(H68), C3(H3),
 C14(H14), C62(H62), C90(H90), C15(H15), C86(H86), C41(H41), C27(H27), C83(H83),
  C48(H48), C105(H105), C40(H40), C28(H28), C11(H11A), C26(H26), C30(H30),
 C51(H51), C82(H82), C36(H36), C29(H29), C102(H102), C33(H33), C4(H4A),
 C72(H72), C13(H13), C60(H60), C5(H5), C87(H87), C39(H39), C21(H21), C61(H61),
 C71(H71), C37(H37), C43(H43), C69(H69), C84(H84), C97(H97), C54(H54), C42(H42),
  C52(H52), C55(H55), C38(H38), C112(H112), C18(H18), C95(H95), C93(H93),
 C70(H70), C94(H94), C108(H108), C53(H53), C12(H12A), C98(H98), C96(H96),
 C78(H78), C109(H109), C101(H101), C81(H81), C79(H79), C110(H110), C22(H22),
 C80(H80), C25(H25), C111(H111), C100(H100), C99(H99), C23(H23), C24(H24)
4.b Idealised Me refined as rotating group:
 C67(H67A,H67B,H67C), C10(H10A,H10B,H10C), C56(H56A,H56B,H56C), C57(H57A,H57B,
 H57C), C113(H11B,H11C,H11D), C114(H11E,H11F,H11G)
4.c Idealised tetrahedral OH refined as rotating group:
 O22(H22A), O4(H4)
;
_olex2_submission_special_instructions 'No special instructions were received'

loop_
_space_group_symop_operation_xyz
'x, y, z'
'-x, -y, -z'

loop_
_atom_site_label
_atom_site_type_symbol
_atom_site_fract_x
_atom_site_fract_y
_atom_site_fract_z
_atom_site_U_iso_or_equiv
_atom_site_adp_type
_atom_site_occupancy
_atom_site_site_symmetry_order
_atom_site_calc_flag
_atom_site_refinement_flags_posn
_atom_site_refinement_flags_adp
_atom_site_refinement_flags_occupancy
_atom_site_disorder_assembly
_atom_site_disorder_group
Ho1 Ho 0.99441(2) -0.10380(2) 0.51959(2) 0.01667(7) Uani 1 1 d D . . . .
Ho3 Ho 0.49319(2) 0.10947(2) -0.01288(2) 0.01735(7) Uani 1 1 d D . . . .
Ho2 Ho 1.04204(2) -0.30529(2) 0.43097(2) 0.01972(8) Uani 1 1 d D . . . .
Ho4 Ho 0.51976(2) 0.27957(2) 0.08447(2) 0.02257(8) Uani 1 1 d D . . . .
O14 O 0.4367(3) -0.1360(2) -0.07094(15) 0.0161(8) Uani 1 1 d . . . . .
O9 O 0.8969(3) -0.0459(3) 0.59936(17) 0.0240(10) Uani 1 1 d . . . . .
O13 O 0.4127(3) 0.0167(2) -0.03139(15) 0.0154(8) Uani 1 1 d . . . . .
O3 O 1.0609(3) -0.2494(2) 0.52014(16) 0.0182(9) Uani 1 1 d . . . . .
O2 O 1.0165(3) 0.1594(2) 0.56962(15) 0.0147(8) Uani 1 1 d . . . . .
O10 O 0.8360(3) -0.1191(3) 0.51605(17) 0.0241(10) Uani 1 1 d . . . . .
O1 O 1.0575(3) -0.0035(2) 0.54729(15) 0.0155(8) Uani 1 1 d . . . . .
O15 O 0.5284(3) 0.0761(3) -0.10649(17) 0.0265(10) Uani 1 1 d . . . . .
O16 O 0.6476(3) 0.1270(3) -0.03892(17) 0.0232(9) Uani 1 1 d . . . . .
O5 O 1.2093(3) -0.3070(3) 0.42845(17) 0.0229(9) Uani 1 1 d . . . . .
N1 N 1.1153(4) -0.1703(3) 0.5963(2) 0.0201(11) Uani 1 1 d . . . . .
O17 O 0.5314(3) 0.4101(3) 0.10428(18) 0.0258(10) Uani 1 1 d . . . . .
O23 O 0.3564(3) 0.1368(3) 0.06013(17) 0.0238(10) Uani 1 1 d D . . . .
H23A H 0.355(2) 0.173(3) 0.0860(14) 0.036 Uiso 1 1 d DR . . . .
O24 O 0.6279(3) 0.2755(3) 0.00511(19) 0.0281(10) Uani 1 1 d D . . . .
H24A H 0.648(3) 0.229(2) -0.0144(17) 0.042 Uiso 1 1 d DR . . . .
O21 O 0.4394(3) 0.2521(2) 0.00262(16) 0.0181(9) Uani 1 1 d . . . . .
O7 O 1.0802(3) -0.4463(3) 0.40871(18) 0.0262(10) Uani 1 1 d . . . . .
O18 O 0.6865(3) 0.2521(3) 0.11663(18) 0.0253(10) Uani 1 1 d . . . . .
O12 O 1.1655(3) -0.1442(3) 0.47403(17) 0.0233(10) Uani 1 1 d D . . . .
H12 H 1.1822(17) -0.185(3) 0.4497(17) 0.035 Uiso 1 1 d DR . . . .
O19 O 0.3551(3) 0.2880(3) 0.11343(18) 0.0294(10) Uani 1 1 d . . . . .
O20 O 0.5134(3) 0.2782(3) 0.18051(18) 0.0291(10) Uani 1 1 d . . . . .
O6 O 1.0916(3) -0.3058(3) 0.33828(18) 0.0283(10) Uani 1 1 d . . . . .
O8 O 0.9105(3) -0.3113(3) 0.37439(17) 0.0224(9) Uani 1 1 d . . . . .
N2 N 1.1525(4) -0.2597(3) 0.6018(2) 0.0229(12) Uani 1 1 d . . . . .
O22 O 0.3684(4) 0.4880(3) 0.0431(2) 0.0339(12) Uani 1 1 d . U . . .
H22A H 0.410583 0.489681 0.067154 0.051 Uiso 1 1 calc GR . . . .
N4 N 0.3291(4) 0.1974(3) -0.05839(19) 0.0179(10) Uani 1 1 d . . . . .
O11 O 0.8914(3) -0.2831(3) 0.48697(19) 0.0289(11) Uani 1 1 d D . . . .
H11 H 0.865(3) -0.235(2) 0.504(2) 0.043 Uiso 1 1 d DR . . . .
N5 N 0.2926(4) 0.2848(3) -0.0508(2) 0.0190(11) Uani 1 1 d . . . . .
O4 O 1.1747(4) -0.4958(2) 0.50376(19) 0.0355(12) Uani 1 1 d . . . . .
H4 H 1.165661 -0.506979 0.470784 0.053 Uiso 1 1 calc GR . . . .
C67 C 0.2444(5) 0.4653(4) -0.0348(3) 0.0309(16) Uani 1 1 d . . . . .
H67A H 0.190122 0.493361 -0.007690 0.046 Uiso 1 1 calc GR . . . .
H67B H 0.216092 0.442386 -0.064729 0.046 Uiso 1 1 calc GR . . . .
H67C H 0.271424 0.506090 -0.050562 0.046 Uiso 1 1 calc GR . . . .
C8 C 1.1209(5) -0.2918(4) 0.5604(2) 0.0186(13) Uani 1 1 d . . . . .
N6 N 0.3883(4) 0.4051(3) 0.0297(2) 0.0231(12) Uani 1 1 d . . . . .
N3 N 1.1366(4) -0.4087(3) 0.5102(2) 0.0234(12) Uani 1 1 d . . . . .
C10 C 1.2201(6) -0.4429(4) 0.6016(3) 0.0361(18) Uani 1 1 d . . . . .
H10A H 1.289079 -0.475764 0.587550 0.054 Uiso 1 1 calc GR . . . .
H10B H 1.185976 -0.481295 0.613032 0.054 Uiso 1 1 calc GR . . . .
H10C H 1.225076 -0.410060 0.633681 0.054 Uiso 1 1 calc GR . . . .
C76 C 0.7157(5) 0.0940(4) -0.0760(3) 0.0265(14) Uani 1 1 d . . . . .
C74 C 0.6096(5) 0.0422(4) -0.1342(3) 0.0271(15) Uani 1 1 d . . . . .
C1 C 1.0841(5) 0.0143(4) 0.5974(2) 0.0172(12) Uani 1 1 d . U . . .
C63 C 0.2869(4) 0.0872(4) -0.1025(2) 0.0173(12) Uani 1 1 d . . . . .
C64 C 0.2695(4) 0.1735(3) -0.0880(2) 0.0171(12) Uani 1 1 d . . . . .
H64 H 0.208649 0.216310 -0.101615 0.021 Uiso 1 1 calc R . . . .
C58 C 0.3566(5) 0.0148(4) -0.0759(2) 0.0171(12) Uani 1 1 d . . . . .
C44 C 0.8259(7) 0.1289(5) 0.7241(3) 0.048(2) Uani 1 1 d . . . . .
H44 H 0.877127 0.147586 0.737252 0.058 Uiso 1 1 calc R . . . .
C35 C 0.8236(5) -0.3225(4) 0.2943(3) 0.0256(14) Uani 1 1 d . . . . .
C103 C 0.1868(6) 0.3456(5) 0.1516(3) 0.0396(18) Uani 1 1 d . . . . .
C59 C 0.3672(5) -0.0661(4) -0.0964(2) 0.0182(12) Uani 1 1 d . . . . .
C17 C 1.2812(5) -0.3268(4) 0.3923(3) 0.0237(14) Uani 1 1 d . . . . .
C89 C 0.5864(5) 0.4312(4) 0.1387(3) 0.0268(15) Uani 1 1 d . . . . .
C85 C 0.4891(6) 0.6930(5) 0.1735(3) 0.0371(17) Uani 1 1 d . . . . .
H85 H 0.468545 0.751318 0.181216 0.044 Uiso 1 1 calc R . . . .
C9 C 1.1595(5) -0.3848(3) 0.5570(2) 0.0206(13) Uani 1 1 d . . . . .
C56 C 0.8125(6) -0.3150(5) 0.4808(3) 0.0381(18) Uani 1 1 d D . . . .
H56A H 0.763941 -0.281538 0.452512 0.057 Uiso 1 1 calc GR . . . .
H56B H 0.776491 -0.311548 0.516455 0.057 Uiso 1 1 calc GR . . . .
H56C H 0.842672 -0.373986 0.469285 0.057 Uiso 1 1 calc GR . . . .
C65 C 0.3555(4) 0.3051(3) -0.0195(2) 0.0172(12) Uani 1 1 d . . . . .
C7 C 1.1522(5) -0.1371(4) 0.6333(3) 0.0278(15) Uani 1 1 d . . . . .
H7 H 1.196233 -0.174232 0.660182 0.033 Uiso 1 1 calc R . . . .
C45 C 0.8485(6) 0.0711(4) 0.6819(3) 0.0342(17) Uani 1 1 d . . . . .
H45 H 0.916065 0.049634 0.666761 0.041 Uiso 1 1 calc R . . . .
C75 C 0.7028(5) 0.0516(4) -0.1217(3) 0.0335(17) Uani 1 1 d . . . . .
H75 H 0.759550 0.027353 -0.146125 0.040 Uiso 1 1 calc R . . . .
C2 C 1.0653(5) 0.1006(4) 0.6086(2) 0.0208(13) Uani 1 1 d . . . . .
C68 C 0.5074(7) -0.0046(5) -0.2010(3) 0.043(2) Uani 1 1 d . . . . .
H68 H 0.446802 0.036094 -0.185615 0.052 Uiso 1 1 calc R . . . .
C50 C 0.6627(5) -0.0977(4) 0.5087(3) 0.0299(16) Uani 1 1 d . . . . .
C16 C 1.3860(5) -0.3385(4) 0.4120(3) 0.0281(15) Uani 1 1 d . . . . .
C46 C 0.7752(6) 0.0434(4) 0.6608(3) 0.0282(15) Uani 1 1 d . . . . .
C3 C 1.0969(7) 0.1218(4) 0.6584(3) 0.041(2) Uani 1 1 d . . . . .
H3 H 1.082007 0.179348 0.666551 0.049 Uiso 1 1 calc R . . . .
C66 C 0.3282(5) 0.3956(4) -0.0067(3) 0.0228(13) Uani 1 1 d . . . . .
C47 C 0.8041(5) -0.0159(4) 0.6130(2) 0.0222(14) Uani 1 1 d . . . . .
C6 C 1.1332(6) -0.0475(4) 0.6381(3) 0.0316(16) Uani 1 1 d . . . . .
C14 C 1.5526(6) -0.3312(5) 0.3991(4) 0.045(2) Uani 1 1 d . . . . .
H14 H 1.599288 -0.315937 0.376720 0.054 Uiso 1 1 calc R . . . .
C62 C 0.2271(5) 0.0786(4) -0.1471(2) 0.0237(14) Uani 1 1 d . . . . .
H62 H 0.177900 0.127546 -0.164036 0.028 Uiso 1 1 calc R . . . .
C90 C 0.6755(5) 0.3760(4) 0.1629(3) 0.0327(16) Uani 1 1 d . . . . .
H90 H 0.707109 0.398260 0.189799 0.039 Uiso 1 1 calc R . . . .
C15 C 1.4561(5) -0.3188(5) 0.3795(3) 0.0358(17) Uani 1 1 d . . . . .
H15 H 1.437396 -0.296194 0.343056 0.043 Uiso 1 1 calc R . . . .
C86 C 0.4819(5) 0.6693(4) 0.1211(3) 0.0280(15) Uani 1 1 d . . . . .
H86 H 0.455895 0.710666 0.092457 0.034 Uiso 1 1 calc R . . . .
C41 C 0.6789(6) 0.0737(4) 0.6851(3) 0.0368(17) Uani 1 1 d . . . . .
H41 H 0.627689 0.054621 0.672244 0.044 Uiso 1 1 calc R . . . .
C27 C 1.2757(6) -0.6918(4) 0.3701(3) 0.0380(18) Uani 1 1 d . . . . .
H27 H 1.348410 -0.710737 0.371873 0.046 Uiso 1 1 calc R . . . .
C92 C 0.8199(5) 0.2366(4) 0.1802(3) 0.0304(16) Uani 1 1 d . . . . .
C83 C 0.5562(5) 0.5500(4) 0.2057(3) 0.0320(16) Uani 1 1 d . . . . .
H83 H 0.580432 0.510218 0.235421 0.038 Uiso 1 1 calc R . . . .
C48 C 0.7267(5) -0.0340(4) 0.5847(3) 0.0241(14) Uani 1 1 d . . . . .
H48 H 0.658312 -0.011259 0.598593 0.029 Uiso 1 1 calc R . . . .
C57 C 1.2602(5) -0.1449(4) 0.4958(3) 0.0313(16) Uani 1 1 d D . . . .
H57A H 1.308960 -0.150751 0.465201 0.047 Uiso 1 1 calc GR . . . .
H57B H 1.288548 -0.192539 0.522013 0.047 Uiso 1 1 calc GR . . . .
H57C H 1.247770 -0.092031 0.515222 0.047 Uiso 1 1 calc GR . . . .
C49 C 0.7467(5) -0.0831(4) 0.5380(3) 0.0223(13) Uani 1 1 d . . . . .
C91 C 0.7240(5) 0.2882(4) 0.1511(3) 0.0262(14) Uani 1 1 d . . . . .
C105 C 0.3400(5) 0.3473(4) 0.2025(3) 0.0322(16) Uani 1 1 d . . . . .
H105 H 0.292698 0.382035 0.228830 0.039 Uiso 1 1 calc R . . . .
C34 C 0.9035(5) -0.3606(4) 0.3375(2) 0.0236(14) Uani 1 1 d . . . . .
C104 C 0.3001(5) 0.3253(4) 0.1552(3) 0.0293(15) Uani 1 1 d . . . . .
C40 C 0.7482(5) -0.2439(5) 0.3034(3) 0.0361(17) Uani 1 1 d . . . . .
H40 H 0.746622 -0.217596 0.338117 0.043 Uiso 1 1 calc R . . . .
C28 C 1.2299(6) -0.7489(4) 0.3649(3) 0.0398(19) Uani 1 1 d . . . . .
H28 H 1.270674 -0.807583 0.364763 0.048 Uiso 1 1 calc R . . . .
C11 C 1.4145(6) -0.3707(5) 0.4650(3) 0.0419(19) Uani 1 1 d . . . . .
H11A H 1.367005 -0.383183 0.488497 0.050 Uiso 1 1 calc R . . . .
C88 C 0.5519(5) 0.5226(4) 0.1518(3) 0.0260(14) Uani 1 1 d . . . . .
C26 C 1.2173(6) -0.6067(4) 0.3726(3) 0.0329(16) Uani 1 1 d . . . . .
H26 H 1.249707 -0.567580 0.377991 0.039 Uiso 1 1 calc R . . . .
C31 C 1.1115(5) -0.5778(4) 0.3673(3) 0.0252(14) Uani 1 1 d . . . . .
C30 C 1.0647(6) -0.6356(4) 0.3601(3) 0.0324(16) Uani 1 1 d . . . . .
H30 H 0.992503 -0.616349 0.355302 0.039 Uiso 1 1 calc R . . . .
C51 C 0.5795(5) -0.1061(4) 0.5364(3) 0.0377(18) Uani 1 1 d . . . . .
H51 H 0.574229 -0.100049 0.575692 0.045 Uiso 1 1 calc R . . . .
C82 C 0.8538(6) 0.0997(5) -0.0135(4) 0.0442(19) Uani 1 1 d . . . . .
H82 H 0.814847 0.092646 0.017426 0.053 Uiso 1 1 calc R . . . .
C107 C 0.4778(6) 0.3474(6) 0.2672(3) 0.045(2) Uani 1 1 d . . . . .
C36 C 0.8229(6) -0.3594(5) 0.2428(3) 0.0433(19) Uani 1 1 d . . . . .
H36 H 0.872567 -0.413857 0.235307 0.052 Uiso 1 1 calc R . . . .
C29 C 1.1235(7) -0.7217(4) 0.3599(3) 0.0407(19) Uani 1 1 d . . . . .
H29 H 1.091590 -0.761451 0.356464 0.049 Uiso 1 1 calc R . . . .
C102 C 0.1259(6) 0.3539(5) 0.1994(3) 0.048(2) Uani 1 1 d . . . . .
H102 H 0.156179 0.345901 0.235263 0.057 Uiso 1 1 calc R . . . .
C73 C 0.6038(6) -0.0125(4) -0.1814(3) 0.0304(16) Uani 1 1 d . . . . .
C19 C 1.1746(6) -0.3288(5) 0.3114(3) 0.0340(17) Uani 1 1 d . . . . .
C33 C 0.9702(6) -0.4476(4) 0.3358(3) 0.0332(17) Uani 1 1 d . . . . .
H33 H 0.958586 -0.481633 0.307893 0.040 Uiso 1 1 calc R . . . .
C4 C 1.1508(7) 0.0588(5) 0.6969(3) 0.053(2) Uani 1 1 d . U . . .
H4A H 1.177305 0.073083 0.729769 0.064 Uiso 1 1 calc R . . . .
C72 C 0.6917(7) -0.0729(5) -0.2042(3) 0.045(2) Uani 1 1 d . . . . .
H72 H 0.757787 -0.077877 -0.191979 0.054 Uiso 1 1 calc R . . . .
C13 C 1.5805(6) -0.3658(5) 0.4513(4) 0.049(2) Uani 1 1 d . . . . .
H13 H 1.647615 -0.376455 0.464649 0.059 Uiso 1 1 calc R . . . .
C60 C 0.3105(5) -0.0719(4) -0.1411(2) 0.0243(14) Uani 1 1 d . . . . .
H60 H 0.319734 -0.125860 -0.155192 0.029 Uiso 1 1 calc R . . . .
C5 C 1.1653(8) -0.0235(4) 0.6869(3) 0.055(3) Uani 1 1 d . . . . .
H5 H 1.198225 -0.065406 0.714341 0.066 Uiso 1 1 calc R . . . .
C106 C 0.4441(5) 0.3221(4) 0.2140(3) 0.0311(16) Uani 1 1 d . . . . .
C77 C 0.8169(5) 0.1024(4) -0.0678(3) 0.0322(16) Uani 1 1 d . . . . .
C32 C 1.0492(5) -0.4847(4) 0.3716(3) 0.0252(14) Uani 1 1 d . . . . .
C87 C 0.5128(5) 0.5831(4) 0.1089(3) 0.0270(14) Uani 1 1 d . . . . .
H87 H 0.507419 0.565923 0.072079 0.032 Uiso 1 1 calc R . . . .
C39 C 0.6755(6) -0.2023(5) 0.2641(3) 0.0408(18) Uani 1 1 d . . . . .
H39 H 0.624432 -0.148450 0.271496 0.049 Uiso 1 1 calc R . . . .
C113 C 0.2519(6) 0.1416(5) 0.0547(3) 0.0404(18) Uani 1 1 d D . . . .
H11B H 0.251221 0.094459 0.032231 0.061 Uiso 1 1 calc GR . . . .
H11C H 0.210450 0.195043 0.036356 0.061 Uiso 1 1 calc GR . . . .
H11D H 0.223256 0.138442 0.091680 0.061 Uiso 1 1 calc GR . . . .
C21 C 1.2533(7) -0.3723(7) 0.2159(4) 0.064(2) Uani 1 1 d . U . . .
H21 H 1.319160 -0.380798 0.230316 0.077 Uiso 1 1 calc R . . . .
C61 C 0.2395(5) 0.0004(4) -0.1663(3) 0.0294(16) Uani 1 1 d . . . . .
H61 H 0.199687 -0.004754 -0.196668 0.035 Uiso 1 1 calc R . . . .
C71 C 0.6816(9) -0.1257(6) -0.2451(3) 0.064(3) Uani 1 1 d . . . . .
H71 H 0.741361 -0.168253 -0.259715 0.077 Uiso 1 1 calc R . . . .
C37 C 0.7516(7) -0.3181(6) 0.2029(3) 0.049(2) Uani 1 1 d . . . . .
H37 H 0.753257 -0.343585 0.167895 0.059 Uiso 1 1 calc R . . . .
C43 C 0.7299(7) 0.1591(5) 0.7471(3) 0.046(2) Uani 1 1 d . . . . .
H43 H 0.714184 0.199098 0.776110 0.055 Uiso 1 1 calc R . . . .
C69 C 0.5010(8) -0.0570(6) -0.2431(4) 0.061(3) Uani 1 1 d . . . . .
H69 H 0.435738 -0.050724 -0.257243 0.074 Uiso 1 1 calc R . . . .
C84 C 0.5252(6) 0.6355(5) 0.2157(3) 0.0424(19) Uani 1 1 d . . . . .
H84 H 0.529073 0.654188 0.252360 0.051 Uiso 1 1 calc R . . . .
C97 C 0.8810(6) 0.1609(5) 0.1569(4) 0.045(2) Uani 1 1 d . . . . .
H97 H 0.860553 0.143768 0.123116 0.054 Uiso 1 1 calc R . . . .
C114 C 0.7068(6) 0.3100(5) -0.0016(3) 0.0386(18) Uani 1 1 d D . . . .
H11E H 0.730824 0.304073 -0.040349 0.058 Uiso 1 1 calc GR . . . .
H11F H 0.764444 0.279542 0.023038 0.058 Uiso 1 1 calc GR . . . .
H11G H 0.678808 0.369903 0.008043 0.058 Uiso 1 1 calc GR . . . .
C20 C 1.1691(7) -0.3430(7) 0.2506(3) 0.058(2) Uani 1 1 d . U . . .
C54 C 0.5895(6) -0.1177(5) 0.4221(4) 0.053(2) Uani 1 1 d . . . . .
H54 H 0.590870 -0.119099 0.382599 0.063 Uiso 1 1 calc R . . . .
C42 C 0.6556(6) 0.1316(5) 0.7280(3) 0.044(2) Uani 1 1 d . . . . .
H42 H 0.588807 0.152210 0.744144 0.052 Uiso 1 1 calc R . . . .
C52 C 0.5042(6) -0.1228(5) 0.5084(4) 0.048(2) Uani 1 1 d . . . . .
H52 H 0.448550 -0.129267 0.528160 0.058 Uiso 1 1 calc R . . . .
C55 C 0.6664(6) -0.1030(5) 0.4508(3) 0.042(2) Uani 1 1 d . . . . .
H55 H 0.721847 -0.096591 0.430758 0.051 Uiso 1 1 calc R . . . .
C38 C 0.6783(6) -0.2407(5) 0.2136(3) 0.042(2) Uani 1 1 d . . . . .
H38 H 0.628703 -0.212859 0.185968 0.051 Uiso 1 1 calc R . . . .
C112 C 0.5715(8) 0.3051(8) 0.2876(4) 0.098(5) Uani 1 1 d . . . . .
H112 H 0.615687 0.255448 0.269717 0.118 Uiso 1 1 calc R . . . .
C18 C 1.2683(6) -0.3407(5) 0.3361(3) 0.0380(18) Uani 1 1 d . . . . .
H18 H 1.327844 -0.359576 0.313049 0.046 Uiso 1 1 calc R . . . .
C95 C 1.0009(7) 0.1324(6) 0.2324(5) 0.062(3) Uani 1 1 d . . . . .
H95 H 1.062286 0.096950 0.250201 0.074 Uiso 1 1 calc R . . . .
C93 C 0.8494(6) 0.2585(5) 0.2304(3) 0.0431(19) Uani 1 1 d . . . . .
H93 H 0.807142 0.309555 0.247556 0.052 Uiso 1 1 calc R . . . .
C70 C 0.5881(9) -0.1178(6) -0.2646(4) 0.071(3) Uani 1 1 d . . . . .
H70 H 0.582775 -0.154042 -0.292892 0.085 Uiso 1 1 calc R . . . .
C94 C 0.9403(7) 0.2068(6) 0.2562(4) 0.056(2) Uani 1 1 d . . . . .
H94 H 0.959995 0.223316 0.290391 0.067 Uiso 1 1 calc R . . . .
C108 C 0.4184(7) 0.4211(6) 0.2939(3) 0.052(2) Uani 1 1 d . . . . .
H108 H 0.353656 0.455302 0.278862 0.063 Uiso 1 1 calc R . . . .
C53 C 0.5114(6) -0.1301(5) 0.4514(4) 0.052(2) Uani 1 1 d . . . . .
H53 H 0.461530 -0.143931 0.431864 0.062 Uiso 1 1 calc R . . . .
C12 C 1.5122(7) -0.3850(6) 0.4839(4) 0.059(2) Uani 1 1 d . . . . .
H12A H 1.531854 -0.408376 0.520080 0.071 Uiso 1 1 calc R . . . .
C98 C 0.1431(6) 0.3550(7) 0.0997(4) 0.072(3) Uani 1 1 d . . . . .
H98 H 0.184348 0.348666 0.067129 0.087 Uiso 1 1 calc R . . . .
C96 C 0.9724(7) 0.1091(5) 0.1823(4) 0.059(2) Uani 1 1 d . . . . .
H96 H 1.014946 0.058108 0.165242 0.071 Uiso 1 1 calc R . . . .
C78 C 0.8768(6) 0.1102(6) -0.1117(4) 0.056(2) Uani 1 1 d . . . . .
H78 H 0.854573 0.110082 -0.148946 0.067 Uiso 1 1 calc R . . . .
C109 C 0.4519(9) 0.4461(8) 0.3426(4) 0.076(3) Uani 1 1 d . . . . .
H109 H 0.408129 0.494412 0.361909 0.091 Uiso 1 1 calc R . . . .
C101 C 0.0216(7) 0.3737(8) 0.1941(4) 0.078(3) Uani 1 1 d . . . . .
H101 H -0.019754 0.380858 0.226683 0.094 Uiso 1 1 calc R . . . .
C81 C 0.9463(7) 0.1072(6) -0.0053(4) 0.062(3) Uani 1 1 d . . . . .
H81 H 0.969992 0.106594 0.031684 0.075 Uiso 1 1 calc R . . . .
C79 C 0.9702(8) 0.1183(7) -0.1015(5) 0.077(3) Uani 1 1 d . . . . .
H79 H 1.009995 0.125799 -0.131845 0.092 Uiso 1 1 calc R . . . .
C110 C 0.5415(10) 0.4038(9) 0.3608(5) 0.092(4) Uani 1 1 d . . . . .
H110 H 0.564630 0.422044 0.393292 0.111 Uiso 1 1 calc R . . . .
C22 C 1.2448(9) -0.3896(8) 0.1606(4) 0.085(3) Uani 1 1 d . U . . .
H22 H 1.304397 -0.417267 0.138770 0.102 Uiso 1 1 calc R . . . .
C80 C 1.0050(7) 0.1156(7) -0.0486(5) 0.078(3) Uani 1 1 d . . . . .
H80 H 1.069551 0.119551 -0.042058 0.094 Uiso 1 1 calc R . . . .
C25 C 1.0713(8) -0.3200(8) 0.2275(4) 0.080(3) Uani 1 1 d . U . . .
H25 H 1.012974 -0.299995 0.251320 0.096 Uiso 1 1 calc R . . . .
C111 C 0.6050(9) 0.3329(9) 0.3347(5) 0.123(6) Uani 1 1 d . . . . .
H111 H 0.671896 0.302668 0.348773 0.147 Uiso 1 1 calc R . . . .
C100 C -0.0228(9) 0.3831(8) 0.1432(5) 0.097(4) Uani 1 1 d . U . . .
H100 H -0.094430 0.395935 0.140054 0.116 Uiso 1 1 calc R . . . .
C99 C 0.0386(9) 0.3736(9) 0.0951(5) 0.101(4) Uani 1 1 d . U . . .
H99 H 0.008289 0.379991 0.059360 0.121 Uiso 1 1 calc R . . . .
C23 C 1.1476(10) -0.3658(9) 0.1375(5) 0.111(4) Uani 1 1 d . U . . .
H23 H 1.141328 -0.376404 0.099329 0.133 Uiso 1 1 calc R . . . .
C24 C 1.0568(10) -0.3256(9) 0.1701(5) 0.106(4) Uani 1 1 d . U . . .
H24 H 0.990514 -0.303985 0.153913 0.127 Uiso 1 1 calc R . . . .

loop_
_atom_site_aniso_label
_atom_site_aniso_U_11
_atom_site_aniso_U_22
_atom_site_aniso_U_33
_atom_site_aniso_U_23
_atom_site_aniso_U_13
_atom_site_aniso_U_12
Ho1 0.02031(15) 0.01383(13) 0.01610(14) -0.00170(10) -0.00198(11) -0.00653(11)
Ho3 0.02075(15) 0.01446(14) 0.01738(14) -0.00220(10) -0.00161(11) -0.00709(11)
Ho2 0.02287(16) 0.01605(14) 0.01964(15) -0.00387(11) 0.00001(12) -0.00646(12)
Ho4 0.02372(17) 0.01966(15) 0.02572(16) -0.00585(12) -0.00060(12) -0.00943(13)
O14 0.022(2) 0.012(2) 0.016(2) -0.0023(15) -0.0057(17) -0.0078(17)
O9 0.026(3) 0.026(2) 0.019(2) -0.0090(18) 0.0043(19) -0.009(2)
O13 0.021(2) 0.0120(19) 0.016(2) -0.0006(15) -0.0062(17) -0.0088(17)
O3 0.023(2) 0.013(2) 0.017(2) 0.0002(16) -0.0028(17) -0.0050(18)
O2 0.020(2) 0.0114(19) 0.0130(19) -0.0025(15) -0.0034(16) -0.0053(17)
O10 0.020(2) 0.026(2) 0.030(2) -0.0163(19) 0.0050(19) -0.0118(19)
O1 0.021(2) 0.0123(19) 0.015(2) -0.0017(15) -0.0062(17) -0.0080(17)
O15 0.030(3) 0.030(2) 0.022(2) -0.0069(19) 0.004(2) -0.013(2)
O16 0.019(2) 0.025(2) 0.026(2) -0.0069(18) 0.0079(19) -0.0084(19)
O5 0.019(2) 0.024(2) 0.024(2) -0.0082(18) 0.0009(19) -0.0062(19)
N1 0.031(3) 0.009(2) 0.017(3) 0.0008(19) -0.008(2) -0.004(2)
O17 0.027(3) 0.017(2) 0.033(3) -0.0039(18) -0.006(2) -0.0081(19)
O23 0.026(2) 0.027(2) 0.022(2) -0.0048(18) 0.0033(19) -0.014(2)
O24 0.026(3) 0.024(2) 0.036(3) -0.006(2) 0.006(2) -0.012(2)
O21 0.018(2) 0.012(2) 0.022(2) -0.0028(16) -0.0015(17) -0.0024(17)
O7 0.031(3) 0.016(2) 0.028(2) -0.0037(18) -0.012(2) -0.0050(19)
O18 0.021(2) 0.023(2) 0.033(3) -0.0030(19) -0.006(2) -0.0092(19)
O12 0.015(2) 0.032(3) 0.026(2) -0.0123(19) 0.0005(18) -0.0127(19)
O19 0.022(2) 0.041(3) 0.027(2) -0.004(2) -0.001(2) -0.013(2)
O20 0.028(3) 0.036(3) 0.022(2) -0.007(2) 0.004(2) -0.010(2)
O6 0.029(3) 0.037(3) 0.022(2) -0.005(2) 0.000(2) -0.015(2)
O8 0.021(2) 0.024(2) 0.021(2) -0.0007(18) -0.0022(18) -0.0072(19)
N2 0.036(3) 0.010(2) 0.019(3) 0.002(2) -0.011(2) -0.004(2)
O22 0.041(3) 0.011(2) 0.048(3) -0.010(2) -0.016(2) -0.007(2)
N4 0.024(3) 0.013(2) 0.019(3) 0.0002(19) -0.002(2) -0.009(2)
O11 0.029(3) 0.030(3) 0.034(3) -0.013(2) 0.009(2) -0.019(2)
N5 0.025(3) 0.012(2) 0.020(3) 0.0002(19) -0.004(2) -0.008(2)
O4 0.056(3) 0.008(2) 0.035(3) -0.0034(18) -0.017(3) -0.003(2)
C67 0.027(4) 0.016(3) 0.043(4) -0.004(3) -0.015(3) 0.000(3)
C8 0.025(3) 0.014(3) 0.015(3) 0.006(2) -0.004(3) -0.004(3)
N6 0.025(3) 0.012(2) 0.032(3) -0.005(2) 0.002(2) -0.006(2)
N3 0.027(3) 0.010(2) 0.030(3) -0.005(2) -0.006(2) -0.003(2)
C10 0.052(5) 0.012(3) 0.038(4) 0.006(3) -0.018(4) -0.005(3)
C76 0.024(4) 0.021(3) 0.032(4) 0.000(3) 0.003(3) -0.006(3)
C74 0.042(4) 0.022(3) 0.021(3) -0.003(3) 0.007(3) -0.017(3)
C1 0.024(3) 0.016(3) 0.012(3) -0.005(2) -0.006(2) -0.007(2)
C63 0.018(3) 0.017(3) 0.020(3) 0.003(2) -0.006(2) -0.010(3)
C64 0.015(3) 0.015(3) 0.020(3) 0.006(2) -0.009(2) -0.003(2)
C58 0.024(3) 0.017(3) 0.015(3) 0.000(2) 0.000(2) -0.013(3)
C44 0.069(6) 0.051(5) 0.039(4) -0.023(4) 0.017(4) -0.038(5)
C35 0.023(4) 0.033(4) 0.025(3) 0.007(3) -0.005(3) -0.016(3)
C103 0.026(4) 0.055(5) 0.039(4) 0.007(4) 0.001(3) -0.016(4)
C59 0.021(3) 0.016(3) 0.016(3) 0.000(2) -0.001(2) -0.005(3)
C17 0.022(3) 0.023(3) 0.026(3) -0.005(3) -0.002(3) -0.008(3)
C89 0.036(4) 0.027(4) 0.022(3) -0.005(3) -0.002(3) -0.017(3)
C85 0.043(5) 0.037(4) 0.039(4) -0.011(3) -0.004(4) -0.023(4)
C9 0.029(4) 0.010(3) 0.021(3) 0.000(2) -0.006(3) -0.004(3)
C56 0.046(5) 0.041(4) 0.041(4) -0.008(3) 0.007(4) -0.033(4)
C65 0.019(3) 0.012(3) 0.017(3) -0.001(2) 0.003(2) -0.002(2)
C7 0.041(4) 0.019(3) 0.018(3) 0.004(3) -0.014(3) -0.005(3)
C45 0.043(5) 0.037(4) 0.028(4) -0.009(3) 0.008(3) -0.021(4)
C75 0.033(4) 0.034(4) 0.031(4) -0.010(3) 0.017(3) -0.010(3)
C2 0.035(4) 0.016(3) 0.013(3) 0.000(2) -0.002(3) -0.012(3)
C68 0.055(5) 0.053(5) 0.030(4) -0.015(4) 0.011(4) -0.030(4)
C50 0.020(3) 0.021(3) 0.046(4) -0.015(3) 0.008(3) -0.004(3)
C16 0.023(4) 0.022(3) 0.038(4) -0.008(3) 0.002(3) -0.007(3)
C46 0.045(4) 0.020(3) 0.020(3) -0.002(3) 0.004(3) -0.012(3)
C3 0.079(6) 0.015(3) 0.028(4) 0.002(3) -0.025(4) -0.015(4)
C66 0.022(3) 0.020(3) 0.027(3) -0.006(3) -0.001(3) -0.009(3)
C47 0.034(4) 0.012(3) 0.018(3) -0.001(2) 0.007(3) -0.005(3)
C6 0.047(5) 0.019(3) 0.026(4) 0.001(3) -0.017(3) -0.008(3)
C14 0.029(4) 0.047(5) 0.062(6) -0.017(4) 0.008(4) -0.016(4)
C62 0.029(4) 0.021(3) 0.023(3) 0.004(3) -0.009(3) -0.010(3)
C90 0.032(4) 0.036(4) 0.036(4) -0.004(3) -0.010(3) -0.019(3)
C15 0.031(4) 0.045(4) 0.033(4) -0.010(3) 0.003(3) -0.015(3)
C86 0.013(3) 0.024(3) 0.043(4) 0.009(3) 0.001(3) -0.003(3)
C41 0.037(4) 0.034(4) 0.037(4) -0.012(3) 0.007(3) -0.010(3)
C27 0.035(4) 0.028(4) 0.041(4) -0.011(3) 0.005(3) 0.000(3)
C92 0.022(4) 0.030(4) 0.044(4) 0.004(3) -0.006(3) -0.016(3)
C83 0.037(4) 0.032(4) 0.032(4) -0.006(3) 0.003(3) -0.018(3)
C48 0.023(3) 0.021(3) 0.027(3) -0.012(3) 0.010(3) -0.007(3)
C57 0.020(4) 0.032(4) 0.044(4) -0.007(3) -0.003(3) -0.012(3)
C49 0.019(3) 0.017(3) 0.032(4) -0.002(3) 0.002(3) -0.007(3)
C91 0.022(3) 0.028(4) 0.032(4) 0.000(3) -0.007(3) -0.013(3)
C105 0.025(4) 0.034(4) 0.033(4) -0.015(3) 0.014(3) -0.006(3)
C34 0.026(4) 0.037(4) 0.014(3) 0.003(3) -0.005(3) -0.019(3)
C104 0.027(4) 0.029(4) 0.030(4) 0.000(3) 0.000(3) -0.008(3)
C40 0.034(4) 0.045(4) 0.024(4) 0.000(3) -0.006(3) -0.008(4)
C28 0.058(5) 0.023(4) 0.028(4) -0.008(3) 0.001(4) -0.003(4)
C11 0.029(4) 0.051(5) 0.045(5) 0.005(4) -0.004(4) -0.014(4)
C88 0.023(3) 0.025(3) 0.033(4) -0.006(3) 0.000(3) -0.011(3)
C26 0.041(4) 0.028(4) 0.032(4) -0.010(3) 0.000(3) -0.015(3)
C31 0.036(4) 0.021(3) 0.019(3) -0.004(3) 0.001(3) -0.010(3)
C30 0.041(4) 0.026(4) 0.029(4) -0.003(3) -0.008(3) -0.010(3)
C51 0.023(4) 0.032(4) 0.054(5) -0.001(3) 0.003(3) -0.006(3)
C82 0.025(4) 0.050(5) 0.058(5) -0.007(4) 0.002(4) -0.014(4)
C107 0.035(4) 0.076(6) 0.030(4) -0.022(4) 0.006(3) -0.027(4)
C36 0.054(5) 0.045(5) 0.035(4) 0.001(3) -0.012(4) -0.022(4)
C29 0.068(6) 0.022(4) 0.035(4) -0.004(3) -0.009(4) -0.018(4)
C102 0.030(4) 0.065(6) 0.045(5) 0.008(4) 0.002(4) -0.015(4)
C73 0.045(4) 0.019(3) 0.028(4) -0.006(3) 0.011(3) -0.011(3)
C19 0.035(4) 0.048(5) 0.027(4) -0.010(3) 0.006(3) -0.024(4)
C33 0.053(5) 0.035(4) 0.027(4) -0.004(3) -0.007(3) -0.033(4)
C4 0.097(6) 0.029(4) 0.034(4) 0.007(3) -0.041(4) -0.023(4)
C72 0.061(6) 0.036(4) 0.030(4) -0.014(3) 0.000(4) -0.008(4)
C13 0.030(4) 0.049(5) 0.063(6) -0.007(4) -0.013(4) -0.007(4)
C60 0.035(4) 0.018(3) 0.022(3) -0.003(2) -0.010(3) -0.012(3)
C5 0.115(8) 0.018(4) 0.033(4) 0.010(3) -0.042(5) -0.025(4)
C106 0.030(4) 0.036(4) 0.026(4) -0.009(3) 0.001(3) -0.011(3)
C77 0.026(4) 0.030(4) 0.039(4) -0.009(3) 0.010(3) -0.009(3)
C32 0.038(4) 0.021(3) 0.019(3) -0.006(3) -0.004(3) -0.015(3)
C87 0.028(4) 0.026(3) 0.030(4) -0.004(3) 0.002(3) -0.013(3)
C39 0.029(4) 0.042(4) 0.040(4) 0.011(3) -0.011(3) -0.001(3)
C113 0.037(4) 0.053(5) 0.037(4) 0.005(4) 0.000(3) -0.024(4)
C21 0.042(5) 0.121(7) 0.041(4) -0.026(5) 0.014(4) -0.043(5)
C61 0.044(4) 0.028(4) 0.021(3) 0.002(3) -0.020(3) -0.018(3)
C71 0.089(8) 0.051(6) 0.037(5) -0.024(4) 0.010(5) -0.009(5)
C37 0.065(6) 0.059(6) 0.031(4) 0.004(4) -0.019(4) -0.032(5)
C43 0.072(6) 0.042(5) 0.028(4) -0.019(3) 0.017(4) -0.026(4)
C69 0.069(7) 0.084(7) 0.045(5) -0.039(5) 0.010(5) -0.043(6)
C84 0.055(5) 0.053(5) 0.026(4) -0.020(4) 0.007(4) -0.027(4)
C97 0.030(4) 0.047(5) 0.055(5) 0.007(4) -0.015(4) -0.011(4)
C114 0.038(4) 0.042(4) 0.047(5) 0.005(4) 0.003(4) -0.028(4)
C20 0.050(5) 0.122(7) 0.022(4) -0.019(4) 0.008(3) -0.056(5)
C54 0.030(4) 0.065(6) 0.054(5) -0.035(4) -0.002(4) -0.005(4)
C42 0.054(5) 0.047(5) 0.028(4) -0.019(3) 0.021(4) -0.016(4)
C52 0.019(4) 0.048(5) 0.083(7) -0.003(4) -0.004(4) -0.019(4)
C55 0.031(4) 0.051(5) 0.049(5) -0.027(4) 0.012(4) -0.018(4)
C38 0.037(5) 0.059(5) 0.040(4) 0.020(4) -0.014(4) -0.028(4)
C112 0.044(6) 0.144(11) 0.062(7) -0.054(7) -0.022(5) 0.018(6)
C18 0.029(4) 0.059(5) 0.030(4) -0.019(4) 0.011(3) -0.021(4)
C95 0.028(5) 0.057(6) 0.099(8) 0.016(5) -0.019(5) -0.014(4)
C93 0.036(4) 0.046(5) 0.049(5) 0.005(4) -0.014(4) -0.018(4)
C70 0.091(8) 0.079(7) 0.060(6) -0.051(6) 0.029(6) -0.052(6)
C94 0.045(5) 0.078(7) 0.059(6) 0.018(5) -0.029(4) -0.039(5)
C108 0.059(6) 0.077(6) 0.034(4) -0.027(4) 0.010(4) -0.040(5)
C53 0.023(4) 0.050(5) 0.083(7) -0.029(5) -0.004(4) -0.011(4)
C12 0.041(5) 0.068(6) 0.062(6) 0.024(5) -0.019(5) -0.013(5)
C98 0.027(5) 0.151(10) 0.036(5) 0.015(6) -0.013(4) -0.031(6)
C96 0.036(5) 0.043(5) 0.084(7) 0.001(5) -0.010(5) 0.001(4)
C78 0.041(5) 0.083(7) 0.052(5) -0.018(5) 0.023(4) -0.033(5)
C109 0.078(8) 0.101(9) 0.067(7) -0.042(6) 0.023(6) -0.054(7)
C101 0.033(5) 0.139(11) 0.058(6) 0.009(6) 0.013(5) -0.028(6)
C81 0.033(5) 0.088(7) 0.064(6) -0.008(5) -0.005(4) -0.019(5)
C79 0.049(6) 0.110(9) 0.085(8) -0.019(7) 0.028(6) -0.045(6)
C110 0.074(8) 0.137(12) 0.061(7) -0.053(7) 0.000(6) -0.032(8)
C22 0.068(5) 0.146(6) 0.047(4) -0.029(4) 0.008(4) -0.047(5)
C80 0.033(5) 0.100(9) 0.108(9) -0.021(7) 0.004(6) -0.031(6)
C25 0.061(5) 0.145(6) 0.042(4) -0.016(4) 0.001(4) -0.046(5)
C111 0.065(8) 0.141(12) 0.113(10) -0.075(9) -0.049(7) 0.024(8)
C100 0.052(6) 0.146(8) 0.086(7) 0.027(6) 0.005(5) -0.031(6)
C99 0.055(6) 0.160(9) 0.076(7) 0.026(6) -0.006(5) -0.029(6)
C23 0.095(6) 0.176(7) 0.060(5) -0.034(5) 0.001(5) -0.047(6)
C24 0.076(6) 0.167(7) 0.068(6) -0.018(6) -0.005(5) -0.038(5)

loop_
_atom_type_symbol
_atom_type_description
_atom_type_scat_dispersion_real
_atom_type_scat_dispersion_imag
_atom_type_scat_source
C C 0.0033 0.0016 'International Tables Vol C Tables 4.2.6.8 and 6.1.1.4'
H H 0.0000 0.0000 'International Tables Vol C Tables 4.2.6.8 and 6.1.1.4'
Ho Ho -0.2175 4.6783 'International Tables Vol C Tables 4.2.6.8 and 6.1.1.4'
N N 0.0061 0.0033 'International Tables Vol C Tables 4.2.6.8 and 6.1.1.4'
O O 0.0106 0.0060 'International Tables Vol C Tables 4.2.6.8 and 6.1.1.4'

loop_
_geom_angle_atom_site_label_1
_geom_angle_atom_site_label_2
_geom_angle_atom_site_label_3
_geom_angle
_geom_angle_site_symmetry_1
_geom_angle_site_symmetry_3
_geom_angle_publ_flag
Ho1 Ho1 Ho2 130.868(12) 2_756 . ?
O9 Ho1 Ho1 90.91(10) . 2_756 ?
O9 Ho1 Ho2 134.92(10) . . ?
O9 Ho1 O2 142.36(14) . 2_756 ?
O9 Ho1 N1 77.15(16) . . ?
O9 Ho1 O12 145.28(14) . . ?
O3 Ho1 Ho1 152.04(10) . 2_756 ?
O3 Ho1 Ho2 34.91(9) . . ?
O3 Ho1 O9 113.51(14) . . ?
O3 Ho1 O2 67.86(13) . 2_756 ?
O3 Ho1 O10 84.08(14) . . ?
O3 Ho1 O1 133.52(14) . . ?
O3 Ho1 O1 136.55(13) . 2_756 ?
O3 Ho1 N1 65.22(14) . . ?
O3 Ho1 O12 74.79(14) . . ?
O2 Ho1 Ho1 101.49(9) 2_756 2_756 ?
O2 Ho1 Ho2 33.02(9) 2_756 . ?
O2 Ho1 N1 128.78(14) 2_756 . ?
O2 Ho1 O12 72.36(13) 2_756 . ?
O10 Ho1 Ho1 118.51(11) . 2_756 ?
O10 Ho1 Ho2 74.35(9) . . ?
O10 Ho1 O9 70.05(14) . . ?
O10 Ho1 O2 72.81(13) . 2_756 ?
O10 Ho1 N1 120.28(16) . . ?
O10 Ho1 O12 144.03(13) . . ?
O1 Ho1 Ho1 36.72(9) 2_756 2_756 ?
O1 Ho1 Ho1 36.85(9) . 2_756 ?
O1 Ho1 Ho2 102.40(9) 2_756 . ?
O1 Ho1 Ho2 146.54(10) . . ?
O1 Ho1 O9 105.16(14) 2_756 . ?
O1 Ho1 O9 76.29(14) . . ?
O1 Ho1 O2 132.09(13) . 2_756 ?
O1 Ho1 O2 69.53(12) 2_756 2_756 ?
O1 Ho1 O10 91.36(14) 2_756 . ?
O1 Ho1 O10 137.90(14) . . ?
O1 Ho1 O1 73.58(14) . 2_756 ?
O1 Ho1 N1 74.05(14) . . ?
O1 Ho1 N1 145.87(14) 2_756 . ?
O1 Ho1 O12 84.79(14) 2_756 . ?
O1 Ho1 O12 74.90(13) . . ?
N1 Ho1 Ho1 110.26(11) . 2_756 ?
N1 Ho1 Ho2 98.60(11) . . ?
N1 Ho1 O12 76.64(16) . . ?
O12 Ho1 Ho1 77.34(10) . 2_756 ?
O12 Ho1 Ho2 71.65(9) . . ?
Ho3 Ho3 Ho4 132.666(12) 2_655 . ?
O14 Ho3 Ho3 101.34(9) 2_655 2_655 ?
O14 Ho3 Ho4 33.68(9) 2_655 . ?
O14 Ho3 O23 73.42(14) 2_655 . ?
O14 Ho3 N4 128.21(14) 2_655 . ?
O13 Ho3 Ho3 36.68(9) 2_655 2_655 ?
O13 Ho3 Ho3 36.57(9) . 2_655 ?
O13 Ho3 Ho4 148.02(9) . . ?
O13 Ho3 Ho4 103.82(9) 2_655 . ?
O13 Ho3 O14 130.85(13) . 2_655 ?
O13 Ho3 O14 70.13(12) 2_655 2_655 ?
O13 Ho3 O13 73.25(15) 2_655 . ?
O13 Ho3 O15 75.07(14) . . ?
O13 Ho3 O15 102.20(14) 2_655 . ?
O13 Ho3 O16 89.98(14) 2_655 . ?
O13 Ho3 O16 137.49(14) . . ?
O13 Ho3 O23 89.59(14) 2_655 . ?
O13 Ho3 O23 74.70(13) . . ?
O13 Ho3 N4 147.03(14) 2_655 . ?
O13 Ho3 N4 74.97(14) . . ?
O15 Ho3 Ho3 88.32(10) . 2_655 ?
O15 Ho3 Ho4 134.99(10) . . ?
O15 Ho3 O14 143.96(14) . 2_655 ?
O15 Ho3 O16 70.71(14) . . ?
O15 Ho3 O23 142.62(14) . . ?
O15 Ho3 N4 77.67(16) . . ?
O16 Ho3 Ho3 117.36(10) . 2_655 ?
O16 Ho3 Ho4 73.22(10) . . ?
O16 Ho3 O14 74.06(14) . 2_655 ?
O16 Ho3 O23 145.52(14) . . ?
O16 Ho3 N4 119.92(15) . . ?
O23 Ho3 Ho3 80.27(9) . 2_655 ?
O23 Ho3 Ho4 73.44(9) . . ?
O21 Ho3 Ho3 155.88(10) . 2_655 ?
O21 Ho3 Ho4 35.43(10) . . ?
O21 Ho3 O14 68.99(13) . 2_655 ?
O21 Ho3 O13 135.28(14) . . ?
O21 Ho3 O13 138.98(13) . 2_655 ?
O21 Ho3 O15 112.70(14) . . ?
O21 Ho3 O16 82.15(14) . . ?
O21 Ho3 O23 75.81(13) . . ?
O21 Ho3 N4 64.88(14) . . ?
N4 Ho3 Ho3 111.12(10) . 2_655 ?
N4 Ho3 Ho4 98.41(10) . . ?
N4 Ho3 O23 73.67(15) . . ?
O3 Ho2 Ho1 33.10(9) . . ?
O3 Ho2 N3 60.89(14) . . ?
O2 Ho2 Ho1 34.22(9) 2_756 . ?
O2 Ho2 O3 67.25(13) 2_756 . ?
O2 Ho2 O5 87.91(14) 2_756 . ?
O2 Ho2 O7 164.88(14) 2_756 . ?
O2 Ho2 O6 89.89(14) 2_756 . ?
O2 Ho2 O8 94.88(14) 2_756 . ?
O2 Ho2 O11 83.57(14) 2_756 . ?
O2 Ho2 N3 127.85(14) 2_756 . ?
O5 Ho2 Ho1 81.87(10) . . ?
O5 Ho2 O3 76.05(14) . . ?
O5 Ho2 O8 142.85(14) . . ?
O5 Ho2 O11 146.14(15) . . ?
O5 Ho2 N3 75.22(16) . . ?
O7 Ho2 Ho1 160.26(10) . . ?
O7 Ho2 O3 127.60(14) . . ?
O7 Ho2 O5 98.21(15) . . ?
O7 Ho2 O8 71.91(14) . . ?
O7 Ho2 O11 98.40(15) . . ?
O7 Ho2 N3 67.24(15) . . ?
O6 Ho2 Ho1 119.18(11) . . ?
O6 Ho2 O3 141.07(14) . . ?
O6 Ho2 O5 71.87(15) . . ?
O6 Ho2 O7 79.03(15) . . ?
O6 Ho2 O8 71.10(14) . . ?
O6 Ho2 O11 140.50(16) . . ?
O6 Ho2 N3 128.11(16) . . ?
O8 Ho2 Ho1 119.35(10) . . ?
O8 Ho2 O3 138.65(14) . . ?
O8 Ho2 O11 70.73(15) . . ?
O8 Ho2 N3 127.80(15) . . ?
O11 Ho2 Ho1 72.75(10) . . ?
O11 Ho2 O3 70.42(14) . . ?
O11 Ho2 N3 84.40(16) . . ?
N3 Ho2 Ho1 93.96(10) . . ?
O14 Ho4 Ho3 34.54(9) 2_655 . ?
O14 Ho4 O17 161.84(14) 2_655 . ?
O14 Ho4 O24 86.18(14) 2_655 . ?
O14 Ho4 O21 67.94(13) 2_655 . ?
O14 Ho4 O18 89.58(14) 2_655 . ?
O14 Ho4 O19 88.46(15) 2_655 . ?
O14 Ho4 N6 128.29(14) 2_655 . ?
O17 Ho4 Ho3 154.61(11) . . ?
O17 Ho4 O24 86.16(15) . . ?
O17 Ho4 O21 124.62(14) . . ?
O17 Ho4 O19 107.10(15) . . ?
O17 Ho4 N6 66.87(15) . . ?
O24 Ho4 Ho3 74.45(10) . . ?
O24 Ho4 O21 71.66(14) . . ?
O24 Ho4 N6 82.99(16) . . ?
O21 Ho4 Ho3 33.53(9) . . ?
O21 Ho4 N6 60.63(14) . . ?
O18 Ho4 Ho3 115.21(10) . . ?
O18 Ho4 O17 72.37(14) . . ?
O18 Ho4 O24 71.77(15) . . ?
O18 Ho4 O21 137.93(14) . . ?
O18 Ho4 O19 142.97(15) . . ?
O18 Ho4 N6 133.02(15) . . ?
O19 Ho4 Ho3 81.60(11) . . ?
O19 Ho4 O24 144.84(15) . . ?
O19 Ho4 O21 74.12(14) . . ?
O19 Ho4 N6 73.35(16) . . ?
O20 Ho4 Ho3 126.33(11) . . ?
O20 Ho4 O14 98.09(14) . 2_655 ?
O20 Ho4 O17 78.84(15) . . ?
O20 Ho4 O24 144.02(16) . . ?
O20 Ho4 O21 142.84(14) . . ?
O20 Ho4 O18 72.56(15) . . ?
O20 Ho4 O19 71.14(15) . . ?
O20 Ho4 N6 119.33(16) . . ?
N6 Ho4 Ho3 94.14(11) . . ?
Ho4 O14 Ho3 111.77(15) 2_655 2_655 ?
C59 O14 Ho3 114.9(3) . 2_655 ?
C59 O14 Ho4 132.4(3) . 2_655 ?
C47 O9 Ho1 137.3(4) . . ?
Ho3 O13 Ho3 106.75(15) 2_655 . ?
C58 O13 Ho3 128.8(3) . . ?
C58 O13 Ho3 118.3(3) . 2_655 ?
Ho1 O3 Ho2 111.99(15) . . ?
C8 O3 Ho1 120.5(3) . . ?
C8 O3 Ho2 125.7(3) . . ?
Ho2 O2 Ho1 112.76(15) 2_756 2_756 ?
C2 O2 Ho1 114.6(3) . 2_756 ?
C2 O2 Ho2 132.2(3) . 2_756 ?
C49 O10 Ho1 136.5(4) . . ?
Ho1 O1 Ho1 106.42(14) . 2_756 ?
C1 O1 Ho1 118.0(3) . 2_756 ?
C1 O1 Ho1 131.5(3) . . ?
C74 O15 Ho3 133.9(4) . . ?
C76 O16 Ho3 133.6(4) . . ?
C17 O5 Ho2 134.9(4) . . ?
N2 N1 Ho1 117.6(3) . . ?
C7 N1 Ho1 130.3(4) . . ?
C7 N1 N2 112.1(5) . . ?
C89 O17 Ho4 132.4(4) . . ?
C113 O23 Ho3 129.2(4) . . ?
C114 O24 Ho4 129.4(4) . . ?
Ho3 O21 Ho4 111.04(16) . . ?
C65 O21 Ho3 121.2(3) . . ?
C65 O21 Ho4 124.5(3) . . ?
C32 O7 Ho2 135.1(4) . . ?
C91 O18 Ho4 133.7(4) . . ?
C57 O12 Ho1 129.7(4) . . ?
C104 O19 Ho4 130.3(4) . . ?
C106 O20 Ho4 130.7(4) . . ?
C19 O6 Ho2 136.7(5) . . ?
C34 O8 Ho2 135.4(4) . . ?
C8 N2 N1 110.3(5) . . ?
N5 N4 Ho3 117.9(3) . . ?
C64 N4 Ho3 128.7(4) . . ?
C64 N4 N5 113.4(5) . . ?
C56 O11 Ho2 129.9(4) . . ?
C65 N5 N4 110.7(5) . . ?
O3 C8 C9 116.4(5) . . ?
N2 C8 O3 126.1(5) . . ?
N2 C8 C9 117.5(5) . . ?
O22 N6 Ho4 122.1(4) . . ?
C66 N6 Ho4 122.8(4) . . ?
C66 N6 O22 114.5(5) . . ?
O4 N3 Ho2 122.1(3) . . ?
C9 N3 Ho2 123.5(4) . . ?
C9 N3 O4 114.1(5) . . ?
O16 C76 C75 124.9(6) . . ?
O16 C76 C77 116.1(6) . . ?
C75 C76 C77 119.0(6) . . ?
O15 C74 C75 123.3(6) . . ?
O15 C74 C73 116.0(6) . . ?
C75 C74 C73 120.7(6) . . ?
O1 C1 C2 117.4(5) . . ?
O1 C1 C6 123.6(5) . . ?
C6 C1 C2 118.9(5) . . ?
C58 C63 C64 125.3(5) . . ?
C58 C63 C62 119.7(5) . . ?
C62 C63 C64 115.0(5) . . ?
N4 C64 C63 125.8(5) . . ?
O13 C58 C63 123.9(5) . . ?
O13 C58 C59 117.6(5) . . ?
C63 C58 C59 118.4(5) . . ?
C43 C44 C45 120.0(7) . . ?
C40 C35 C34 119.0(6) . . ?
C40 C35 C36 117.0(6) . . ?
C36 C35 C34 123.8(6) . . ?
C102 C103 C104 121.6(7) . . ?
C98 C103 C104 118.4(7) . . ?
C98 C103 C102 120.0(7) . . ?
O14 C59 C58 117.9(5) . . ?
O14 C59 C60 121.9(5) . . ?
C60 C59 C58 120.2(5) . . ?
O5 C17 C16 117.3(5) . . ?
O5 C17 C18 124.1(6) . . ?
C18 C17 C16 118.6(6) . . ?
O17 C89 C90 124.7(6) . . ?
O17 C89 C88 116.7(6) . . ?
C90 C89 C88 118.5(6) . . ?
C86 C85 C84 121.7(7) . . ?
C8 C9 C10 123.8(5) . . ?
N3 C9 C8 111.6(5) . . ?
N3 C9 C10 124.6(5) . . ?
O21 C65 N5 125.3(5) . . ?
O21 C65 C66 116.7(5) . . ?
N5 C65 C66 118.0(5) . . ?
N1 C7 C6 126.1(6) . . ?
C44 C45 C46 121.7(7) . . ?
C76 C75 C74 123.6(6) . . ?
O2 C2 C1 118.3(5) . . ?
O2 C2 C3 122.0(5) . . ?
C3 C2 C1 119.8(5) . . ?
C69 C68 C73 119.3(8) . . ?
C51 C50 C49 122.9(7) . . ?
C51 C50 C55 118.1(7) . . ?
C55 C50 C49 119.0(6) . . ?
C15 C16 C17 123.0(6) . . ?
C11 C16 C17 118.6(6) . . ?
C11 C16 C15 118.4(7) . . ?
C45 C46 C47 118.6(6) . . ?
C41 C46 C45 117.6(6) . . ?
C41 C46 C47 123.8(6) . . ?
C2 C3 C4 120.3(6) . . ?
N6 C66 C67 125.1(6) . . ?
N6 C66 C65 111.2(5) . . ?
C65 C66 C67 123.7(5) . . ?
O9 C47 C46 116.9(6) . . ?
O9 C47 C48 123.5(5) . . ?
C48 C47 C46 119.6(6) . . ?
C1 C6 C7 124.5(6) . . ?
C5 C6 C1 119.3(6) . . ?
C5 C6 C7 116.2(6) . . ?
C13 C14 C15 119.4(8) . . ?
C61 C62 C63 120.5(6) . . ?
C89 C90 C91 125.6(6) . . ?
C14 C15 C16 121.3(7) . . ?
C85 C86 C87 119.8(6) . . ?
C46 C41 C42 121.0(7) . . ?
C28 C27 C26 120.5(7) . . ?
C97 C92 C91 117.9(6) . . ?
C93 C92 C91 123.6(7) . . ?
C93 C92 C97 118.4(7) . . ?
C84 C83 C88 119.7(7) . . ?
C49 C48 C47 122.6(6) . . ?
O10 C49 C50 114.6(5) . . ?
O10 C49 C48 124.7(6) . . ?
C48 C49 C50 120.7(6) . . ?
O18 C91 C90 122.0(6) . . ?
O18 C91 C92 118.4(6) . . ?
C90 C91 C92 119.7(6) . . ?
C104 C105 C106 124.8(6) . . ?
O8 C34 C35 116.2(6) . . ?
O8 C34 C33 122.4(6) . . ?
C33 C34 C35 121.3(6) . . ?
O19 C104 C103 116.9(6) . . ?
O19 C104 C105 123.6(6) . . ?
C105 C104 C103 119.5(6) . . ?
C39 C40 C35 122.4(7) . . ?
C27 C28 C29 120.3(7) . . ?
C16 C11 C12 120.0(7) . . ?
C83 C88 C89 121.8(6) . . ?
C83 C88 C87 118.9(6) . . ?
C87 C88 C89 119.4(6) . . ?
C27 C26 C31 120.3(6) . . ?
C26 C31 C30 119.4(6) . . ?
C26 C31 C32 119.3(6) . . ?
C30 C31 C32 121.3(6) . . ?
C31 C30 C29 120.1(7) . . ?
C52 C51 C50 121.9(8) . . ?
C81 C82 C77 119.7(8) . . ?
C112 C107 C106 121.2(8) . . ?
C112 C107 C108 116.9(8) . . ?
C108 C107 C106 121.6(8) . . ?
C37 C36 C35 121.1(8) . . ?
C30 C29 C28 119.3(7) . . ?
C101 C102 C103 119.7(8) . . ?
C68 C73 C74 118.8(6) . . ?
C72 C73 C74 121.6(7) . . ?
C72 C73 C68 119.6(7) . . ?
O6 C19 C20 116.7(6) . . ?
O6 C19 C18 122.8(6) . . ?
C18 C19 C20 120.4(6) . . ?
C32 C33 C34 124.2(6) . . ?
C5 C4 C3 119.6(6) . . ?
C71 C72 C73 119.2(9) . . ?
C12 C13 C14 120.1(8) . . ?
C59 C60 C61 120.9(6) . . ?
C4 C5 C6 122.0(6) . . ?
O20 C106 C105 122.4(6) . . ?
O20 C106 C107 117.6(6) . . ?
C105 C106 C107 120.0(6) . . ?
C82 C77 C76 119.0(6) . . ?
C78 C77 C76 122.4(7) . . ?
C78 C77 C82 118.6(7) . . ?
O7 C32 C31 114.9(6) . . ?
O7 C32 C33 125.5(6) . . ?
C33 C32 C31 119.5(5) . . ?
C86 C87 C88 119.4(6) . . ?
C40 C39 C38 118.6(7) . . ?
C20 C21 C22 121.8(9) . . ?
C62 C61 C60 120.1(6) . . ?
C70 C71 C72 121.4(9) . . ?
C38 C37 C36 120.1(8) . . ?
C44 C43 C42 119.9(7) . . ?
C70 C69 C68 120.9(9) . . ?
C85 C84 C83 120.4(7) . . ?
C92 C97 C96 120.8(8) . . ?
C21 C20 C19 124.0(8) . . ?
C21 C20 C25 118.7(8) . . ?
C25 C20 C19 117.1(7) . . ?
C53 C54 C55 119.7(8) . . ?
C43 C42 C41 119.7(7) . . ?
C53 C52 C51 118.8(7) . . ?
C54 C55 C50 120.4(7) . . ?
C37 C38 C39 120.7(7) . . ?
C107 C112 C111 120.7(10) . . ?
C19 C18 C17 124.8(6) . . ?
C94 C95 C96 119.7(8) . . ?
C92 C93 C94 121.0(8) . . ?
C71 C70 C69 119.6(8) . . ?
C95 C94 C93 120.1(8) . . ?
C107 C108 C109 121.3(10) . . ?
C54 C53 C52 121.1(7) . . ?
C13 C12 C11 120.8(8) . . ?
C103 C98 C99 119.6(9) . . ?
C95 C96 C97 119.8(8) . . ?
C77 C78 C79 119.8(9) . . ?
C110 C109 C108 119.6(10) . . ?
C100 C101 C102 121.1(9) . . ?
C80 C81 C82 121.7(9) . . ?
C80 C79 C78 121.0(9) . . ?
C109 C110 C111 121.5(10) . . ?
C21 C22 C23 119.0(10) . . ?
C81 C80 C79 119.2(9) . . ?
C20 C25 C24 122.0(10) . . ?
C110 C111 C112 119.8(11) . . ?
C101 C100 C99 119.2(10) . . ?
C98 C99 C100 120.5(11) . . ?
C22 C23 C24 121.4(11) . . ?
C25 C24 C23 116.2(12) . . ?

loop_
_geom_bond_atom_site_label_1
_geom_bond_atom_site_label_2
_geom_bond_distance
_geom_bond_site_symmetry_2
_geom_bond_publ_flag
Ho1 Ho1 3.7143(5) 2_756 ?
Ho1 Ho2 3.9172(4) . ?
Ho1 O9 2.348(4) . ?
Ho1 O3 2.307(4) . ?
Ho1 O2 2.389(4) 2_756 ?
Ho1 O10 2.339(4) . ?
Ho1 O1 2.322(4) 2_756 ?
Ho1 O1 2.315(3) . ?
Ho1 N1 2.475(5) . ?
Ho1 O12 2.484(4) . ?
Ho3 Ho3 3.7160(5) 2_655 ?
Ho3 Ho4 3.8915(4) . ?
Ho3 O14 2.376(4) 2_655 ?
Ho3 O13 2.318(3) . ?
Ho3 O13 2.312(4) 2_655 ?
Ho3 O15 2.330(4) . ?
Ho3 O16 2.374(4) . ?
Ho3 O23 2.502(4) . ?
Ho3 O21 2.303(4) . ?
Ho3 N4 2.485(5) . ?
Ho2 O3 2.418(4) . ?
Ho2 O2 2.315(4) 2_756 ?
Ho2 O5 2.339(4) . ?
Ho2 O7 2.336(4) . ?
Ho2 O6 2.323(4) . ?
Ho2 O8 2.341(4) . ?
Ho2 O11 2.404(4) . ?
Ho2 N3 2.586(5) . ?
Ho4 O14 2.324(4) 2_655 ?
Ho4 O17 2.355(4) . ?
Ho4 O24 2.408(4) . ?
Ho4 O21 2.417(4) . ?
Ho4 O18 2.348(4) . ?
Ho4 O19 2.361(4) . ?
Ho4 O20 2.306(4) . ?
Ho4 N6 2.594(5) . ?
O14 C59 1.367(7) . ?
O9 C47 1.251(7) . ?
O13 C58 1.344(7) . ?
O3 C8 1.307(7) . ?
O2 C2 1.349(7) . ?
O10 C49 1.284(7) . ?
O1 C1 1.339(6) . ?
O15 C74 1.257(7) . ?
O16 C76 1.273(7) . ?
O5 C17 1.275(7) . ?
N1 N2 1.423(6) . ?
N1 C7 1.276(8) . ?
O17 C89 1.284(7) . ?
O23 C113 1.448(8) . ?
O24 C114 1.445(7) . ?
O21 C65 1.300(7) . ?
O7 C32 1.289(7) . ?
O18 C91 1.271(7) . ?
O12 C57 1.432(7) . ?
O19 C104 1.282(8) . ?
O20 C106 1.270(7) . ?
O6 C19 1.256(8) . ?
O8 C34 1.264(7) . ?
N2 C8 1.303(7) . ?
O22 N6 1.381(6) . ?
N4 N5 1.401(6) . ?
N4 C64 1.286(7) . ?
O11 C56 1.417(7) . ?
N5 C65 1.314(7) . ?
O4 N3 1.392(6) . ?
C67 C66 1.484(9) . ?
C8 C9 1.479(8) . ?
N6 C66 1.278(8) . ?
N3 C9 1.287(7) . ?
C10 C9 1.487(8) . ?
C76 C75 1.376(9) . ?
C76 C77 1.498(9) . ?
C74 C75 1.415(10) . ?
C74 C73 1.505(9) . ?
C1 C2 1.429(8) . ?
C1 C6 1.406(8) . ?
C63 C64 1.450(8) . ?
C63 C58 1.406(8) . ?
C63 C62 1.414(8) . ?
C58 C59 1.430(8) . ?
C44 C45 1.378(9) . ?
C44 C43 1.363(11) . ?
C35 C34 1.490(9) . ?
C35 C40 1.384(9) . ?
C35 C36 1.399(9) . ?
C103 C104 1.501(10) . ?
C103 C102 1.400(10) . ?
C103 C98 1.376(11) . ?
C59 C60 1.371(8) . ?
C17 C16 1.492(9) . ?
C17 C18 1.399(9) . ?
C89 C90 1.381(10) . ?
C89 C88 1.490(8) . ?
C85 C86 1.344(10) . ?
C85 C84 1.362(11) . ?
C65 C66 1.483(8) . ?
C7 C6 1.460(8) . ?
C45 C46 1.388(9) . ?
C2 C3 1.381(8) . ?
C68 C73 1.397(11) . ?
C68 C69 1.387(10) . ?
C50 C49 1.484(9) . ?
C50 C51 1.391(9) . ?
C50 C55 1.394(10) . ?
C16 C15 1.383(9) . ?
C16 C11 1.380(10) . ?
C46 C47 1.496(8) . ?
C46 C41 1.381(9) . ?
C3 C4 1.398(9) . ?
C47 C48 1.420(9) . ?
C6 C5 1.383(9) . ?
C14 C15 1.379(10) . ?
C14 C13 1.373(12) . ?
C62 C61 1.370(8) . ?
C90 C91 1.429(9) . ?
C86 C87 1.406(9) . ?
C41 C42 1.392(9) . ?
C27 C28 1.365(10) . ?
C27 C26 1.379(9) . ?
C92 C91 1.481(9) . ?
C92 C97 1.381(10) . ?
C92 C93 1.381(10) . ?
C83 C88 1.395(9) . ?
C83 C84 1.384(10) . ?
C48 C49 1.374(8) . ?
C105 C104 1.390(9) . ?
C105 C106 1.391(10) . ?
C34 C33 1.432(10) . ?
C40 C39 1.377(10) . ?
C28 C29 1.396(11) . ?
C11 C12 1.382(11) . ?
C88 C87 1.408(9) . ?
C26 C31 1.387(10) . ?
C31 C30 1.391(9) . ?
C31 C32 1.506(9) . ?
C30 C29 1.391(9) . ?
C51 C52 1.379(10) . ?
C82 C77 1.403(11) . ?
C82 C81 1.371(11) . ?
C107 C106 1.493(9) . ?
C107 C112 1.337(12) . ?
C107 C108 1.387(11) . ?
C36 C37 1.374(11) . ?
C102 C101 1.382(11) . ?
C73 C72 1.393(10) . ?
C19 C20 1.494(9) . ?
C19 C18 1.393(10) . ?
C33 C32 1.359(10) . ?
C4 C5 1.370(9) . ?
C72 C71 1.390(11) . ?
C13 C12 1.359(11) . ?
C60 C61 1.397(9) . ?
C77 C78 1.376(10) . ?
C39 C38 1.382(11) . ?
C21 C20 1.376(11) . ?
C21 C22 1.380(12) . ?
C71 C70 1.358(14) . ?
C37 C38 1.365(11) . ?
C43 C42 1.382(11) . ?
C69 C70 1.377(13) . ?
C97 C96 1.398(11) . ?
C20 C25 1.398(13) . ?
C54 C55 1.389(10) . ?
C54 C53 1.376(11) . ?
C52 C53 1.376(12) . ?
C112 C111 1.388(13) . ?
C95 C94 1.368(13) . ?
C95 C96 1.383(13) . ?
C93 C94 1.397(11) . ?
C108 C109 1.397(12) . ?
C98 C99 1.387(13) . ?
C78 C79 1.396(12) . ?
C109 C110 1.272(15) . ?
C101 C100 1.360(15) . ?
C81 C80 1.358(13) . ?
C79 C80 1.360(14) . ?
C110 C111 1.364(14) . ?
C22 C23 1.390(16) . ?
C25 C24 1.404(14) . ?
C100 C99 1.407(14) . ?
C23 C24 1.432(16) . ?

loop_
_geom_torsion_atom_site_label_1
_geom_torsion_atom_site_label_2
_geom_torsion_atom_site_label_3
_geom_torsion_atom_site_label_4
_geom_torsion
_geom_torsion_site_symmetry_1
_geom_torsion_site_symmetry_2
_geom_torsion_site_symmetry_3
_geom_torsion_site_symmetry_4
_geom_torsion_publ_flag
Ho1 O9 C47 C46 -156.7(4) . . . . ?
Ho1 O9 C47 C48 21.9(9) . . . . ?
Ho1 O3 C8 N2 -2.7(8) . . . . ?
Ho1 O3 C8 C9 180.0(4) . . . . ?
Ho1 O2 C2 C1 -13.6(7) 2_756 . . . ?
Ho1 O2 C2 C3 166.4(6) 2_756 . . . ?
Ho1 O10 C49 C50 161.1(4) . . . . ?
Ho1 O10 C49 C48 -18.6(10) . . . . ?
Ho1 O1 C1 C2 8.4(7) 2_756 . . . ?
Ho1 O1 C1 C2 -145.5(4) . . . . ?
Ho1 O1 C1 C6 37.5(8) . . . . ?
Ho1 O1 C1 C6 -168.6(5) 2_756 . . . ?
Ho1 N1 N2 C8 5.6(6) . . . . ?
Ho1 N1 C7 C6 -2.2(10) . . . . ?
Ho3 O14 C59 C58 9.7(6) 2_655 . . . ?
Ho3 O14 C59 C60 -171.7(5) 2_655 . . . ?
Ho3 O13 C58 C63 172.2(4) 2_655 . . . ?
Ho3 O13 C58 C63 -39.3(8) . . . . ?
Ho3 O13 C58 C59 -6.3(6) 2_655 . . . ?
Ho3 O13 C58 C59 142.1(4) . . . . ?
Ho3 O15 C74 C75 -32.8(9) . . . . ?
Ho3 O15 C74 C73 145.3(5) . . . . ?
Ho3 O16 C76 C75 17.5(10) . . . . ?
Ho3 O16 C76 C77 -161.9(4) . . . . ?
Ho3 O21 C65 N5 1.7(8) . . . . ?
Ho3 O21 C65 C66 -179.9(4) . . . . ?
Ho3 N4 N5 C65 0.2(6) . . . . ?
Ho3 N4 C64 C63 -1.2(9) . . . . ?
Ho2 O3 C8 N2 160.8(5) . . . . ?
Ho2 O3 C8 C9 -16.4(7) . . . . ?
Ho2 O2 C2 C1 175.0(4) 2_756 . . . ?
Ho2 O2 C2 C3 -5.0(9) 2_756 . . . ?
Ho2 O5 C17 C16 -165.6(4) . . . . ?
Ho2 O5 C17 C18 12.4(10) . . . . ?
Ho2 O7 C32 C31 169.2(4) . . . . ?
Ho2 O7 C32 C33 -7.8(10) . . . . ?
Ho2 O6 C19 C20 160.3(6) . . . . ?
Ho2 O6 C19 C18 -19.9(11) . . . . ?
Ho2 O8 C34 C35 -152.1(4) . . . . ?
Ho2 O8 C34 C33 25.9(9) . . . . ?
Ho2 N3 C9 C8 2.7(7) . . . . ?
Ho2 N3 C9 C10 -175.5(5) . . . . ?
Ho4 O14 C59 C58 177.4(4) 2_655 . . . ?
Ho4 O14 C59 C60 -4.0(8) 2_655 . . . ?
Ho4 O17 C89 C90 19.2(10) . . . . ?
Ho4 O17 C89 C88 -162.3(4) . . . . ?
Ho4 O21 C65 N5 -156.2(4) . . . . ?
Ho4 O21 C65 C66 22.2(7) . . . . ?
Ho4 O18 C91 C90 -25.7(9) . . . . ?
Ho4 O18 C91 C92 153.2(4) . . . . ?
Ho4 O19 C104 C103 158.7(5) . . . . ?
Ho4 O19 C104 C105 -21.3(10) . . . . ?
Ho4 O20 C106 C105 35.8(10) . . . . ?
Ho4 O20 C106 C107 -143.5(5) . . . . ?
Ho4 N6 C66 C67 173.1(5) . . . . ?
Ho4 N6 C66 C65 -9.2(7) . . . . ?
O14 C59 C60 C61 179.5(6) . . . . ?
O9 C47 C48 C49 -3.2(10) . . . . ?
O13 C58 C59 O14 -2.6(8) . . . . ?
O13 C58 C59 C60 178.8(5) . . . . ?
O3 C8 C9 N3 7.9(8) . . . . ?
O3 C8 C9 C10 -173.9(6) . . . . ?
O2 C2 C3 C4 -177.5(7) . . . . ?
O1 C1 C2 O2 3.9(8) . . . . ?
O1 C1 C2 C3 -176.1(6) . . . . ?
O1 C1 C6 C7 -6.4(11) . . . . ?
O1 C1 C6 C5 174.7(7) . . . . ?
O15 C74 C75 C76 4.4(11) . . . . ?
O15 C74 C73 C68 17.0(9) . . . . ?
O15 C74 C73 C72 -160.1(6) . . . . ?
O16 C76 C75 C74 2.5(11) . . . . ?
O16 C76 C77 C82 35.1(9) . . . . ?
O16 C76 C77 C78 -146.9(7) . . . . ?
O5 C17 C16 C15 -146.9(6) . . . . ?
O5 C17 C16 C11 33.3(9) . . . . ?
O5 C17 C18 C19 4.9(12) . . . . ?
N1 N2 C8 O3 -2.1(9) . . . . ?
N1 N2 C8 C9 175.1(5) . . . . ?
N1 C7 C6 C1 -10.6(12) . . . . ?
N1 C7 C6 C5 168.4(8) . . . . ?
O17 C89 C90 C91 4.3(11) . . . . ?
O17 C89 C88 C83 139.6(6) . . . . ?
O17 C89 C88 C87 -39.8(9) . . . . ?
O21 C65 C66 C67 170.7(6) . . . . ?
O21 C65 C66 N6 -7.1(8) . . . . ?
O6 C19 C20 C21 -176.6(9) . . . . ?
O6 C19 C20 C25 7.4(13) . . . . ?
O6 C19 C18 C17 -1.7(13) . . . . ?
O8 C34 C33 C32 -2.8(10) . . . . ?
N2 N1 C7 C6 177.4(6) . . . . ?
N2 C8 C9 N3 -169.6(6) . . . . ?
N2 C8 C9 C10 8.6(9) . . . . ?
O22 N6 C66 C67 1.4(9) . . . . ?
O22 N6 C66 C65 179.1(5) . . . . ?
N4 N5 C65 O21 -1.2(8) . . . . ?
N4 N5 C65 C66 -179.6(5) . . . . ?
N5 N4 C64 C63 -179.6(5) . . . . ?
N5 C65 C66 C67 -10.8(9) . . . . ?
N5 C65 C66 N6 171.4(5) . . . . ?
O4 N3 C9 C8 177.5(5) . . . . ?
O4 N3 C9 C10 -0.7(9) . . . . ?
C76 C77 C78 C79 179.7(8) . . . . ?
C74 C73 C72 C71 175.5(7) . . . . ?
C1 C2 C3 C4 2.6(12) . . . . ?
C1 C6 C5 C4 -0.2(14) . . . . ?
C63 C58 C59 O14 178.8(5) . . . . ?
C63 C58 C59 C60 0.2(8) . . . . ?
C63 C62 C61 C60 1.0(10) . . . . ?
C64 N4 N5 C65 178.8(5) . . . . ?
C64 C63 C58 O13 3.6(9) . . . . ?
C64 C63 C58 C59 -177.9(5) . . . . ?
C64 C63 C62 C61 177.3(6) . . . . ?
C58 C63 C64 N4 16.7(9) . . . . ?
C58 C63 C62 C61 -2.7(9) . . . . ?
C58 C59 C60 C61 -2.0(9) . . . . ?
C44 C45 C46 C47 176.8(7) . . . . ?
C44 C45 C46 C41 -2.2(11) . . . . ?
C44 C43 C42 C41 -0.6(13) . . . . ?
C35 C34 C33 C32 175.1(6) . . . . ?
C35 C40 C39 C38 -0.2(11) . . . . ?
C35 C36 C37 C38 -1.5(12) . . . . ?
C103 C102 C101 C100 1.8(17) . . . . ?
C103 C98 C99 C100 0(2) . . . . ?
C59 C60 C61 C62 1.4(10) . . . . ?
C17 C16 C15 C14 -179.4(6) . . . . ?
C17 C16 C11 C12 177.9(7) . . . . ?
C89 C90 C91 O18 -1.5(11) . . . . ?
C89 C90 C91 C92 179.7(7) . . . . ?
C89 C88 C87 C86 -178.9(6) . . . . ?
C85 C86 C87 C88 -0.5(9) . . . . ?
C7 N1 N2 C8 -174.0(6) . . . . ?
C7 C6 C5 C4 -179.2(9) . . . . ?
C45 C44 C43 C42 0.2(13) . . . . ?
C45 C46 C47 O9 9.1(9) . . . . ?
C45 C46 C47 C48 -169.5(6) . . . . ?
C45 C46 C41 C42 1.8(11) . . . . ?
C75 C76 C77 C82 -144.4(7) . . . . ?
C75 C76 C77 C78 33.6(10) . . . . ?
C75 C74 C73 C68 -164.9(7) . . . . ?
C75 C74 C73 C72 18.0(10) . . . . ?
C2 C1 C6 C7 176.7(6) . . . . ?
C2 C1 C6 C5 -2.2(11) . . . . ?
C2 C3 C4 C5 -5.0(14) . . . . ?
C68 C73 C72 C71 -1.6(11) . . . . ?
C68 C69 C70 C71 -1.3(16) . . . . ?
C50 C51 C52 C53 -1.1(12) . . . . ?
C16 C17 C18 C19 -177.2(7) . . . . ?
C16 C11 C12 C13 1.5(14) . . . . ?
C46 C47 C48 C49 175.3(6) . . . . ?
C46 C41 C42 C43 -0.4(12) . . . . ?
C3 C4 C5 C6 3.9(15) . . . . ?
C47 C46 C41 C42 -177.2(7) . . . . ?
C47 C48 C49 O10 1.9(10) . . . . ?
C47 C48 C49 C50 -177.8(6) . . . . ?
C6 C1 C2 O2 -178.9(6) . . . . ?
C6 C1 C2 C3 1.1(10) . . . . ?
C14 C13 C12 C11 0.6(14) . . . . ?
C62 C63 C64 N4 -163.3(6) . . . . ?
C62 C63 C58 O13 -176.4(5) . . . . ?
C62 C63 C58 C59 2.1(8) . . . . ?
C90 C89 C88 C83 -41.9(9) . . . . ?
C90 C89 C88 C87 138.8(7) . . . . ?
C15 C16 C11 C12 -1.9(12) . . . . ?
C15 C14 C13 C12 -2.2(12) . . . . ?
C86 C85 C84 C83 0.3(12) . . . . ?
C41 C46 C47 O9 -171.9(6) . . . . ?
C41 C46 C47 C48 9.5(10) . . . . ?
C27 C28 C29 C30 0.1(11) . . . . ?
C27 C26 C31 C30 0.7(10) . . . . ?
C27 C26 C31 C32 178.6(6) . . . . ?
C92 C97 C96 C95 2.1(13) . . . . ?
C92 C93 C94 C95 -1.1(12) . . . . ?
C83 C88 C87 C86 1.7(9) . . . . ?
C49 C50 C51 C52 -177.5(7) . . . . ?
C49 C50 C55 C54 179.3(7) . . . . ?
C91 C92 C97 C96 -179.9(7) . . . . ?
C91 C92 C93 C94 179.3(7) . . . . ?
C34 C35 C40 C39 176.0(6) . . . . ?
C34 C35 C36 C37 -175.0(7) . . . . ?
C34 C33 C32 O7 -5.8(11) . . . . ?
C34 C33 C32 C31 177.3(6) . . . . ?
C104 C103 C102 C101 179.2(9) . . . . ?
C104 C103 C98 C99 179.9(10) . . . . ?
C104 C105 C106 O20 2.6(12) . . . . ?
C104 C105 C106 C107 -178.1(7) . . . . ?
C40 C35 C34 O8 -14.8(9) . . . . ?
C40 C35 C34 C33 167.2(6) . . . . ?
C40 C35 C36 C37 1.3(11) . . . . ?
C40 C39 C38 C37 0.1(11) . . . . ?
C28 C27 C26 C31 -3.1(11) . . . . ?
C11 C16 C15 C14 0.4(11) . . . . ?
C88 C89 C90 C91 -174.1(6) . . . . ?
C88 C83 C84 C85 0.9(11) . . . . ?
C26 C27 C28 C29 2.6(11) . . . . ?
C26 C31 C30 C29 2.0(10) . . . . ?
C26 C31 C32 O7 -39.0(8) . . . . ?
C26 C31 C32 C33 138.2(7) . . . . ?
C31 C30 C29 C28 -2.4(10) . . . . ?
C30 C31 C32 O7 138.9(6) . . . . ?
C30 C31 C32 C33 -43.9(9) . . . . ?
C51 C50 C49 O10 144.7(6) . . . . ?
C51 C50 C49 C48 -35.6(10) . . . . ?
C51 C50 C55 C54 -1.1(11) . . . . ?
C51 C52 C53 C54 -2.6(13) . . . . ?
C82 C77 C78 C79 -2.4(13) . . . . ?
C82 C81 C80 C79 1.3(17) . . . . ?
C107 C112 C111 C110 1(2) . . . . ?
C107 C108 C109 C110 4.8(16) . . . . ?
C36 C35 C34 O8 161.5(6) . . . . ?
C36 C35 C34 C33 -16.5(10) . . . . ?
C36 C35 C40 C39 -0.5(11) . . . . ?
C36 C37 C38 C39 0.8(12) . . . . ?
C102 C103 C104 O19 154.0(7) . . . . ?
C102 C103 C104 C105 -26.0(11) . . . . ?
C102 C103 C98 C99 0.8(16) . . . . ?
C102 C101 C100 C99 -1(2) . . . . ?
C73 C74 C75 C76 -173.6(6) . . . . ?
C73 C68 C69 C70 1.8(14) . . . . ?
C73 C72 C71 C70 2.3(14) . . . . ?
C19 C20 C25 C24 176.0(11) . . . . ?
C72 C71 C70 C69 -0.8(16) . . . . ?
C13 C14 C15 C16 1.7(11) . . . . ?
C106 C105 C104 O19 -9.1(11) . . . . ?
C106 C105 C104 C103 170.9(7) . . . . ?
C106 C107 C112 C111 175.1(12) . . . . ?
C106 C107 C108 C109 -177.7(8) . . . . ?
C77 C76 C75 C74 -178.1(6) . . . . ?
C77 C82 C81 C80 -1.4(14) . . . . ?
C77 C78 C79 C80 2.4(17) . . . . ?
C32 C31 C30 C29 -175.9(6) . . . . ?
C21 C20 C25 C24 -0.3(18) . . . . ?
C21 C22 C23 C24 -1(2) . . . . ?
C43 C44 C45 C46 1.3(12) . . . . ?
C69 C68 C73 C74 -177.6(7) . . . . ?
C69 C68 C73 C72 -0.4(11) . . . . ?
C84 C85 C86 C87 -0.5(11) . . . . ?
C84 C83 C88 C89 178.7(6) . . . . ?
C84 C83 C88 C87 -1.9(10) . . . . ?
C97 C92 C91 O18 20.4(9) . . . . ?
C97 C92 C91 C90 -160.8(7) . . . . ?
C97 C92 C93 C94 1.9(11) . . . . ?
C20 C19 C18 C17 178.2(8) . . . . ?
C20 C21 C22 C23 9.1(19) . . . . ?
C20 C25 C24 C23 7(2) . . . . ?
C55 C50 C49 O10 -35.6(9) . . . . ?
C55 C50 C49 C48 144.0(7) . . . . ?
C55 C50 C51 C52 2.8(11) . . . . ?
C55 C54 C53 C52 4.3(13) . . . . ?
C112 C107 C106 O20 -21.4(13) . . . . ?
C112 C107 C106 C105 159.3(10) . . . . ?
C112 C107 C108 C109 -5.0(14) . . . . ?
C18 C17 C16 C15 35.1(10) . . . . ?
C18 C17 C16 C11 -144.7(7) . . . . ?
C18 C19 C20 C21 3.6(14) . . . . ?
C18 C19 C20 C25 -172.4(9) . . . . ?
C93 C92 C91 O18 -157.0(6) . . . . ?
C93 C92 C91 C90 21.8(10) . . . . ?
C93 C92 C97 C96 -2.4(11) . . . . ?
C94 C95 C96 C97 -1.2(14) . . . . ?
C108 C107 C106 O20 151.0(7) . . . . ?
C108 C107 C106 C105 -28.2(11) . . . . ?
C108 C107 C112 C111 2.3(19) . . . . ?
C108 C109 C110 C111 -2(2) . . . . ?
C53 C54 C55 C50 -2.4(13) . . . . ?
C98 C103 C104 O19 -25.1(11) . . . . ?
C98 C103 C104 C105 154.9(8) . . . . ?
C98 C103 C102 C101 -1.8(14) . . . . ?
C96 C95 C94 C93 0.8(13) . . . . ?
C78 C79 C80 C81 -1.8(18) . . . . ?
C109 C110 C111 C112 -1(2) . . . . ?
C101 C100 C99 C98 0(2) . . . . ?
C81 C82 C77 C76 180.0(7) . . . . ?
C81 C82 C77 C78 1.9(12) . . . . ?
C22 C21 C20 C19 175.7(10) . . . . ?
C22 C21 C20 C25 -8.4(17) . . . . ?
C22 C23 C24 C25 -7(2) . . . . ?
